data_7007320
loop_
_publ_author_name
'Ziessel, Raymond'
'Diring, St\'ephane'
'Retailleau, Pascal'

_publ_section_title
;
 Terpyridine-platinum(II) acetylide complexes bearing pendent
 coordination units.
;
_journal_issue 27
_journal_name_full 'Dalton transactions (Cambridge, England : 2003)'
_journal_page_first 3285
_journal_page_last 3290
_journal_paper_doi 10.1039/b603603a
_journal_year 2006
_chemical_formula_moiety 'C60 H60 N6 O2 Pt, (F6 P)'
_chemical_formula_sum 'C60 H60 F6 N6 O2 P Pt'
_chemical_formula_weight 1237.20
_chemical_name_common 'dibutoxyphenylacetylide-terpyridine Platinum(ii) complex'
_chemical_name_systematic
;
?
;
_space_group_IT_number 14
_symmetry_cell_setting monoclinic
_symmetry_space_group_name_Hall '-P 2ybc'
_symmetry_space_group_name_H-M 'P 1 21/c 1'
_atom_sites_solution_hydrogens geom
_atom_sites_solution_primary direct
_atom_sites_solution_secondary difmap
_audit_creation_method SHELXL-97
_cell_angle_alpha 90.00
_cell_angle_beta 104.4620(10)
_cell_angle_gamma 90.00
_cell_formula_units_Z 4
_cell_length_a 10.8334(3)
_cell_length_b 33.5765(9)
_cell_length_c 16.8022(5)
_cell_measurement_reflns_used 9077
_cell_measurement_temperature 293(2)
_cell_measurement_theta_max 24.407
_cell_measurement_theta_min 0.998
_cell_volume 5918.1(3)
_computing_cell_refinement 'DENZO (Otwinowski & Minor, 1997) COLLECT (Hooft, 1998)'
_computing_data_collection 'DENZO (Otwinowski & Minor, 1997) COLLECT (Hooft, 1998)'
_computing_data_reduction 'HKL package (Otwinowski & Minor, 1997)'
_computing_molecular_graphics 'PLATON (Spek, 1980-2004)'
_computing_publication_material 'SHELXL-97 (Sheldrick, 1997)'
_computing_structure_refinement 'SHELXL-97 (Sheldrick, 1997)'
_computing_structure_solution 'SHELXS-97 (Sheldrick, 1990)'
_diffrn_ambient_temperature 293(2)
_diffrn_measured_fraction_theta_full .991
_diffrn_measured_fraction_theta_max .991
_diffrn_measurement_device_type 'Nonius kappa-CCD diffractometer'
_diffrn_measurement_method 'phi and omega scans'
_diffrn_radiation_monochromator graphite
_diffrn_radiation_source 'fine-focus sealed tube'
_diffrn_radiation_type MoK\a
_diffrn_radiation_wavelength 0.71073
_diffrn_reflns_av_R_equivalents 0.0350
_diffrn_reflns_av_sigmaI/netI 0.0522
_diffrn_reflns_limit_h_max 12
_diffrn_reflns_limit_h_min -12
_diffrn_reflns_limit_k_max 38
_diffrn_reflns_limit_k_min -39
_diffrn_reflns_limit_l_max 19
_diffrn_reflns_limit_l_min -19
_diffrn_reflns_number 16893
_diffrn_reflns_theta_full 24.40
_diffrn_reflns_theta_max 24.40
_diffrn_reflns_theta_min 1.74
_exptl_absorpt_coefficient_mu 2.462
_exptl_absorpt_correction_T_max 0.782
_exptl_absorpt_correction_T_min 0.593
_exptl_absorpt_correction_type multi-scan
_exptl_absorpt_process_details 'HKL package (Otwinowski & Minor, 1997)'
_exptl_crystal_colour red
_exptl_crystal_density_diffrn 1.389
_exptl_crystal_density_method 'not measured'
_exptl_crystal_description prism
_exptl_crystal_F_000 2500
_exptl_crystal_size_max 0.35
_exptl_crystal_size_mid 0.20
_exptl_crystal_size_min 0.10
_refine_diff_density_max 1.071
_refine_diff_density_min -.696
_refine_diff_density_rms .105
_refine_ls_extinction_method none
_refine_ls_goodness_of_fit_ref 1.105
_refine_ls_hydrogen_treatment constr
_refine_ls_matrix_type full
_refine_ls_number_parameters 784
_refine_ls_number_reflns 9658
_refine_ls_number_restraints 25
_refine_ls_restrained_S_all 1.104
_refine_ls_R_factor_all 0.0763
_refine_ls_R_factor_gt 0.0470
_refine_ls_shift/su_max 0.002
_refine_ls_shift/su_mean 0.000
_refine_ls_structure_factor_coef Fsqd
_refine_ls_weighting_details 'calc w=1/[\s^2^(Fo^2^)+(0.0493P)^2^+6.2497P] where P=(Fo^2^+2Fc^2^)/3'
_refine_ls_weighting_scheme calc
_refine_ls_wR_factor_gt 0.1055
_refine_ls_wR_factor_ref 0.1166
_reflns_number_gt 7013
_reflns_number_total 9658
_reflns_threshold_expression >2sigma(I)
_cod_data_source_file b603603a.txt
_cod_data_source_block sd045
_cod_original_sg_symbol_H-M 'P 21/c'
_cod_database_code 7007320

loop_
_symmetry_equiv_pos_as_xyz
'x, y, z'
'-x, y+1/2, -z+1/2'
'-x, -y, -z'
'x, -y-1/2, z-1/2'

loop_
_atom_site_label
_atom_site_type_symbol
_atom_site_fract_x
_atom_site_fract_y
_atom_site_fract_z
_atom_site_U_iso_or_equiv
_atom_site_adp_type
_atom_site_occupancy
_atom_site_symmetry_multiplicity
_atom_site_calc_flag
_atom_site_refinement_flags
_atom_site_disorder_assembly
_atom_site_disorder_group
Pt1 Pt 0.22442(2) 0.179605(7) 0.180198(16) 0.05371(11) Uani 1 1 d . . .
O1 O -0.1135(4) 0.26647(14) 0.2517(3) 0.0767(14) Uani 1 1 d . . .
O2 O -0.3958(5) 0.14267(16) 0.3317(3) 0.0890(16) Uani 1 1 d . C .
N1 N 0.2639(5) 0.23756(15) 0.1676(3) 0.0541(13) Uani 1 1 d . . .
N2 N 0.3776(4) 0.17379(14) 0.1392(3) 0.0504(12) Uani 1 1 d . . .
N3 N 0.2354(4) 0.11977(16) 0.1779(3) 0.0612(14) Uani 1 1 d . . .
N4 N -0.7443(6) 0.3615(2) 0.4056(4) 0.0836(19) Uani 1 1 d . . .
N5 N -0.8813(4) 0.26959(18) 0.4516(3) 0.0591(14) Uani 1 1 d . . .
N6 N -0.9403(6) 0.1644(2) 0.4620(4) 0.0897(19) Uani 1 1 d . . .
C1 C 0.3712(6) 0.24376(19) 0.1383(4) 0.0556(16) Uani 1 1 d . . .
C2 C 0.4137(6) 0.2814(2) 0.1296(4) 0.0618(17) Uani 1 1 d . . .
H2 H 0.4856 0.2847 0.1094 0.074 Uiso 1 1 calc R . .
C3 C 0.3529(7) 0.3148(2) 0.1500(4) 0.0664(18) Uani 1 1 d . A .
C4 C 0.2437(7) 0.3075(2) 0.1774(4) 0.072(2) Uani 1 1 d . . .
H4 H 0.1976 0.3289 0.1903 0.087 Uiso 1 1 calc R . .
C5 C 0.2032(6) 0.2694(2) 0.1856(4) 0.0641(18) Uani 1 1 d . . .
H5 H 0.1303 0.2657 0.2045 0.077 Uiso 1 1 calc R . .
C6 C 0.4334(5) 0.20708(19) 0.1196(4) 0.0527(15) Uani 1 1 d . . .
C7 C 0.5341(6) 0.2032(2) 0.0835(4) 0.0607(17) Uani 1 1 d . . .
H7 H 0.5743 0.2258 0.0702 0.073 Uiso 1 1 calc R . .
C8 C 0.5759(6) 0.1658(2) 0.0670(4) 0.0630(18) Uani 1 1 d . . .
C9 C 0.5170(5) 0.1324(2) 0.0898(4) 0.0634(18) Uani 1 1 d . . .
H9 H 0.5452 0.1070 0.0806 0.076 Uiso 1 1 calc R . .
C10 C 0.4164(5) 0.13697(19) 0.1262(4) 0.0558(16) Uani 1 1 d . . .
C11 C 0.3365(5) 0.10538(19) 0.1497(4) 0.0597(17) Uani 1 1 d . . .
C12 C 0.3557(6) 0.0659(2) 0.1427(5) 0.073(2) Uani 1 1 d . . .
H12 H 0.4257 0.0574 0.1246 0.087 Uiso 1 1 calc R . .
C13 C 0.2732(6) 0.0375(2) 0.1619(5) 0.083(2) Uani 1 1 d . . .
C14 C 0.1737(7) 0.0527(2) 0.1908(6) 0.094(3) Uani 1 1 d . . .
H14 H 0.1166 0.0351 0.2053 0.113 Uiso 1 1 calc R . .
C15 C 0.1572(6) 0.0923(2) 0.1985(5) 0.075(2) Uani 1 1 d . . .
H15 H 0.0896 0.1011 0.2189 0.090 Uiso 1 1 calc R . .
C16 C 0.0677(6) 0.18585(18) 0.2179(4) 0.0606(17) Uani 1 1 d . . .
C17 C -0.0294(6) 0.1909(2) 0.2389(4) 0.0639(18) Uani 1 1 d . . .
C18 C -0.1441(6) 0.1978(2) 0.2646(4) 0.0617(18) Uani 1 1 d . . .
C19 C -0.2147(6) 0.1656(2) 0.2834(4) 0.0680(19) Uani 1 1 d . . .
H19 H -0.1870 0.1397 0.2783 0.082 Uiso 1 1 calc R . .
C20 C -0.3247(6) 0.1717(2) 0.3093(4) 0.0661(19) Uani 1 1 d . . .
C21 C -0.3669(6) 0.2107(2) 0.3161(4) 0.0632(18) Uani 1 1 d . . .
C22 C -0.2978(6) 0.2426(2) 0.2962(4) 0.0659(18) Uani 1 1 d . . .
H22 H -0.3266 0.2685 0.3003 0.079 Uiso 1 1 calc R . .
C23 C -0.1876(6) 0.2367(2) 0.2706(4) 0.0638(18) Uani 1 1 d . . .
C24 C -0.4768(6) 0.2188(2) 0.3447(4) 0.0704(19) Uani 1 1 d . . .
C25 C -0.5691(6) 0.2273(2) 0.3681(4) 0.072(2) Uani 1 1 d . . .
C26 C -0.7597(8) 0.4000(3) 0.4105(6) 0.103(3) Uani 1 1 d . . .
H26 H -0.7075 0.4165 0.3888 0.123 Uiso 1 1 calc R . .
C27 C -0.8481(8) 0.4176(3) 0.4457(6) 0.099(3) Uani 1 1 d . . .
H27 H -0.8553 0.4452 0.4475 0.119 Uiso 1 1 calc R . .
C28 C -0.9242(7) 0.3937(3) 0.4776(5) 0.089(2) Uani 1 1 d . . .
H28 H -0.9849 0.4046 0.5018 0.106 Uiso 1 1 calc R . .
C29 C -0.9103(6) 0.3527(2) 0.4737(5) 0.076(2) Uani 1 1 d . . .
H29 H -0.9604 0.3356 0.4958 0.091 Uiso 1 1 calc R . .
C30 C -0.8202(6) 0.3381(2) 0.4361(4) 0.0657(18) Uani 1 1 d . . .
C31 C -0.7999(6) 0.2947(2) 0.4293(4) 0.0629(18) Uani 1 1 d . . .
C32 C -0.6963(6) 0.2805(2) 0.4023(4) 0.0668(19) Uani 1 1 d . . .
H32 H -0.6390 0.2984 0.3894 0.080 Uiso 1 1 calc R . .
C33 C -0.6777(6) 0.2404(2) 0.3946(4) 0.0629(18) Uani 1 1 d . . .
C34 C -0.7628(6) 0.2146(2) 0.4163(4) 0.0640(18) Uani 1 1 d . . .
H34 H -0.7530 0.1872 0.4126 0.077 Uiso 1 1 calc R . .
C35 C -0.8645(6) 0.2303(2) 0.4440(4) 0.0633(18) Uani 1 1 d . . .
C36 C -0.9596(6) 0.2031(2) 0.4673(4) 0.0665(18) Uani 1 1 d . . .
C37 C -1.0617(7) 0.2185(3) 0.4926(5) 0.087(2) Uani 1 1 d . . .
H37 H -1.0719 0.2458 0.4971 0.104 Uiso 1 1 calc R . .
C38 C -1.1475(8) 0.1924(3) 0.5109(6) 0.100(3) Uani 1 1 d . . .
H38 H -1.2174 0.2020 0.5277 0.120 Uiso 1 1 calc R . .
C39 C -1.1314(9) 0.1531(3) 0.5048(6) 0.106(3) Uani 1 1 d . . .
H39 H -1.1899 0.1352 0.5166 0.127 Uiso 1 1 calc R . .
C40 C -1.0270(10) 0.1399(3) 0.4809(6) 0.112(3) Uani 1 1 d . . .
H40 H -1.0152 0.1126 0.4776 0.134 Uiso 1 1 calc R . .
C41 C -0.1484(7) 0.3054(2) 0.2645(5) 0.084(2) Uani 1 1 d D . .
H41A H -0.1454 0.3092 0.3222 0.100 Uiso 1 1 calc R . .
H41B H -0.2350 0.3103 0.2329 0.100 Uiso 1 1 calc R . .
C42 C -0.0574(8) 0.3346(2) 0.2383(5) 0.084(2) Uani 1 1 d D . .
H42A H 0.0272 0.3315 0.2744 0.100 Uiso 1 1 calc R . .
H42B H -0.0526 0.3281 0.1829 0.100 Uiso 1 1 calc R . .
C43 C -0.0987(9) 0.3770(2) 0.2408(7) 0.115(3) Uani 1 1 d D . .
H43A H -0.0998 0.3838 0.2968 0.138 Uiso 1 1 calc R . .
H43B H -0.1848 0.3799 0.2067 0.138 Uiso 1 1 calc R . .
C44 C -0.0125(11) 0.4055(3) 0.2114(7) 0.139(4) Uani 1 1 d D . .
H44A H -0.0426 0.4323 0.2141 0.208 Uiso 1 1 calc R . .
H44B H -0.0124 0.3993 0.1557 0.208 Uiso 1 1 calc R . .
H44C H 0.0726 0.4032 0.2457 0.208 Uiso 1 1 calc R . .
C49 C 0.4032(8) 0.3568(2) 0.1439(6) 0.081(2) Uani 1 1 d . . .
C50A C 0.472(2) 0.3671(6) 0.2327(12) 0.147(9) Uani 0.70(3) 1 d P A 1
H501 H 0.5364 0.3474 0.2536 0.221 Uiso 0.70(3) 1 calc PR A 1
H502 H 0.4119 0.3675 0.2660 0.221 Uiso 0.70(3) 1 calc PR A 1
H503 H 0.5115 0.3928 0.2341 0.221 Uiso 0.70(3) 1 calc PR A 1
C51A C 0.3045(16) 0.3854(5) 0.1094(18) 0.158(14) Uani 0.70(3) 1 d P A 1
H511 H 0.3424 0.4111 0.1070 0.236 Uiso 0.70(3) 1 calc PR A 1
H512 H 0.2453 0.3870 0.1432 0.236 Uiso 0.70(3) 1 calc PR A 1
H513 H 0.2605 0.3773 0.0549 0.236 Uiso 0.70(3) 1 calc PR A 1
C52A C 0.508(2) 0.3576(4) 0.0954(13) 0.122(9) Uani 0.70(3) 1 d P A 1
H521 H 0.5731 0.3387 0.1190 0.183 Uiso 0.70(3) 1 calc PR A 1
H522 H 0.5437 0.3838 0.0982 0.183 Uiso 0.70(3) 1 calc PR A 1
H523 H 0.4704 0.3507 0.0390 0.183 Uiso 0.70(3) 1 calc PR A 1
C50B C 0.333(8) 0.3882(11) 0.193(6) 0.23(5) Uani 0.30(3) 1 d P A 2
H504 H 0.2421 0.3869 0.1706 0.348 Uiso 0.30(3) 1 calc PR A 2
H505 H 0.3619 0.4148 0.1863 0.348 Uiso 0.30(3) 1 calc PR A 2
H506 H 0.3529 0.3815 0.2501 0.348 Uiso 0.30(3) 1 calc PR A 2
C51B C 0.383(5) 0.3670(10) 0.052(3) 0.13(2) Uani 0.30(3) 1 d P A 2
H514 H 0.2951 0.3626 0.0242 0.188 Uiso 0.30(3) 1 calc PR A 2
H515 H 0.4362 0.3504 0.0285 0.188 Uiso 0.30(3) 1 calc PR A 2
H516 H 0.4041 0.3944 0.0467 0.188 Uiso 0.30(3) 1 calc PR A 2
C52B C 0.534(4) 0.3627(11) 0.187(4) 0.13(2) Uani 0.30(3) 1 d P A 2
H524 H 0.5579 0.3897 0.1795 0.189 Uiso 0.30(3) 1 calc PR A 2
H525 H 0.5868 0.3449 0.1651 0.189 Uiso 0.30(3) 1 calc PR A 2
H526 H 0.5443 0.3574 0.2442 0.189 Uiso 0.30(3) 1 calc PR A 2
C53 C 0.6804(6) 0.1601(2) 0.0202(5) 0.072(2) Uani 1 1 d . . .
C54 C 0.6177(9) 0.1440(4) -0.0650(6) 0.146(5) Uani 1 1 d . . .
H54A H 0.5552 0.1626 -0.0937 0.219 Uiso 1 1 calc R . .
H54B H 0.5772 0.1190 -0.0599 0.219 Uiso 1 1 calc R . .
H54C H 0.6814 0.1401 -0.0951 0.219 Uiso 1 1 calc R . .
C55 C 0.7783(7) 0.1313(3) 0.0651(6) 0.104(3) Uani 1 1 d . . .
H55A H 0.8174 0.1415 0.1188 0.157 Uiso 1 1 calc R . .
H55B H 0.8422 0.1276 0.0351 0.157 Uiso 1 1 calc R . .
H55C H 0.7383 0.1062 0.0701 0.157 Uiso 1 1 calc R . .
C56 C 0.7474(9) 0.1991(3) 0.0124(7) 0.125(4) Uani 1 1 d . . .
H56A H 0.7880 0.2090 0.0662 0.188 Uiso 1 1 calc R . .
H56B H 0.6862 0.2182 -0.0160 0.188 Uiso 1 1 calc R . .
H56C H 0.8105 0.1947 -0.0179 0.188 Uiso 1 1 calc R . .
C57 C 0.2911(8) -0.0073(2) 0.1537(8) 0.110(3) Uani 1 1 d . . .
C58 C 0.1680(9) -0.0259(3) 0.1046(8) 0.155(5) Uani 1 1 d . . .
H58A H 0.1792 -0.0542 0.1010 0.232 Uiso 1 1 calc R . .
H58B H 0.1459 -0.0147 0.0503 0.232 Uiso 1 1 calc R . .
H58C H 0.1011 -0.0206 0.1313 0.232 Uiso 1 1 calc R . .
C59 C 0.3981(11) -0.0169(3) 0.1140(11) 0.231(9) Uani 1 1 d . . .
H59A H 0.4078 -0.0453 0.1118 0.347 Uiso 1 1 calc R . .
H59B H 0.4760 -0.0053 0.1457 0.347 Uiso 1 1 calc R . .
H59C H 0.3786 -0.0062 0.0593 0.347 Uiso 1 1 calc R . .
C60 C 0.3223(15) -0.0249(3) 0.2414(10) 0.212(8) Uani 1 1 d . . .
H60A H 0.3345 -0.0531 0.2387 0.317 Uiso 1 1 calc R . .
H60B H 0.2531 -0.0196 0.2661 0.317 Uiso 1 1 calc R . .
H60C H 0.3988 -0.0128 0.2738 0.317 Uiso 1 1 calc R . .
C45 C -0.3599(8) 0.1025(2) 0.3280(6) 0.095(3) Uani 1 1 d D . .
H45A H -0.2747 0.0980 0.3624 0.114 Uiso 1 1 calc R B 1
H45B H -0.3619 0.0949 0.2720 0.114 Uiso 1 1 calc R B 1
C46A C -0.4590(12) 0.0788(5) 0.3600(13) 0.134(10) Uani 0.669(14) 1 d PD C 1
H461 H -0.5378 0.0939 0.3481 0.161 Uiso 0.669(14) 1 calc PR C 1
H462 H -0.4758 0.0541 0.3295 0.161 Uiso 0.669(14) 1 calc PR C 1
C47A C -0.424(2) 0.0692(9) 0.4491(12) 0.30(2) Uani 0.669(14) 1 d PD C 1
C48A C -0.308(2) 0.0424(9) 0.467(2) 0.38(3) Uani 0.669(14) 1 d PD C 1
C46B C -0.408(2) 0.0705(9) 0.379(2) 0.132(19) Uani 0.331(14) 1 d PD C 2
H463 H -0.4078 0.0445 0.3542 0.158 Uiso 0.331(14) 1 calc PR C 2
H464 H -0.3539 0.0696 0.4346 0.158 Uiso 0.331(14) 1 calc PR C 2
C47B C -0.545(2) 0.0819(10) 0.381(3) 0.181 Uiso 0.331(14) 1 d PD C 2
C48B C -0.592(4) 0.0496(14) 0.432(3) 0.265 Uiso 0.331(14) 1 d PD C 2
P2 P 0.8001(3) 0.47637(8) 0.6926(3) 0.1200(11) Uani 1 1 d . . .
F1 F 0.8593(13) 0.4657(7) 0.6178(10) 0.156(9) Uani 0.60(4) 1 d PD D 1
F2 F 0.8637(19) 0.4374(6) 0.7368(14) 0.194(12) Uani 0.60(4) 1 d PD D 1
F3 F 0.6819(16) 0.4505(6) 0.6488(16) 0.207(15) Uani 0.60(4) 1 d PD D 1
F4 F 0.7411(19) 0.5133(6) 0.646(2) 0.29(2) Uani 0.60(4) 1 d PD D 1
F5 F 0.744(3) 0.4867(9) 0.7586(19) 0.288(19) Uani 0.60(4) 1 d PD D 1
F6 F 0.9266(14) 0.4998(5) 0.7264(14) 0.187(16) Uani 0.60(4) 1 d PD D 1
F11 F 0.818(5) 0.4783(12) 0.6129(17) 0.31(3) Uani 0.40(4) 1 d PD D 2
F21 F 0.8684(19) 0.4382(4) 0.720(2) 0.141(14) Uani 0.40(4) 1 d PD D 2
F31 F 0.6689(18) 0.4519(6) 0.6617(15) 0.103(9) Uani 0.40(4) 1 d PD D 2
F41 F 0.714(3) 0.5163(6) 0.677(3) 0.22(2) Uani 0.40(4) 1 d PD D 2
F51 F 0.760(3) 0.4788(8) 0.7796(17) 0.173(15) Uani 0.40(4) 1 d PD D 2
F61 F 0.913(2) 0.5029(8) 0.729(2) 0.23(3) Uani 0.40(4) 1 d PD D 2

loop_
_atom_site_aniso_label
_atom_site_aniso_U_11
_atom_site_aniso_U_22
_atom_site_aniso_U_33
_atom_site_aniso_U_23
_atom_site_aniso_U_13
_atom_site_aniso_U_12
Pt1 0.04441(15) 0.05470(17) 0.06883(18) -0.00370(14) 0.02691(12) -0.00264(12)
O1 0.080(3) 0.065(3) 0.098(4) -0.007(3) 0.045(3) 0.006(3)
O2 0.078(3) 0.085(4) 0.125(5) -0.001(3) 0.066(3) 0.002(3)
N1 0.052(3) 0.058(3) 0.054(3) -0.001(3) 0.016(2) 0.001(3)
N2 0.041(3) 0.052(3) 0.062(3) -0.002(2) 0.019(2) -0.002(2)
N3 0.047(3) 0.054(3) 0.091(4) -0.005(3) 0.034(3) -0.002(2)
N4 0.072(4) 0.072(5) 0.114(5) 0.005(4) 0.037(4) -0.003(3)
N5 0.044(3) 0.077(4) 0.060(3) 0.001(3) 0.019(3) 0.005(3)
N6 0.084(5) 0.076(5) 0.109(6) 0.010(4) 0.024(4) -0.001(4)
C1 0.052(4) 0.054(4) 0.064(4) -0.004(3) 0.020(3) -0.007(3)
C2 0.059(4) 0.055(4) 0.071(5) -0.002(3) 0.016(4) -0.011(3)
C3 0.067(4) 0.059(5) 0.070(5) 0.006(4) 0.010(4) -0.008(4)
C4 0.077(5) 0.061(5) 0.081(5) -0.007(4) 0.025(4) 0.004(4)
C5 0.058(4) 0.054(5) 0.083(5) -0.011(4) 0.023(4) 0.001(3)
C6 0.049(3) 0.058(4) 0.052(4) 0.003(3) 0.015(3) -0.004(3)
C7 0.055(4) 0.062(5) 0.072(5) 0.002(3) 0.028(3) -0.012(3)
C8 0.053(4) 0.068(5) 0.073(5) -0.005(4) 0.026(4) -0.009(3)
C9 0.045(3) 0.069(5) 0.083(5) -0.010(4) 0.027(3) 0.000(3)
C10 0.048(3) 0.049(4) 0.076(5) -0.002(3) 0.026(3) -0.001(3)
C11 0.046(3) 0.054(4) 0.085(5) -0.005(3) 0.027(3) -0.003(3)
C12 0.055(4) 0.054(5) 0.122(6) -0.006(4) 0.045(4) -0.005(3)
C13 0.053(4) 0.064(5) 0.137(7) -0.005(5) 0.032(4) -0.006(4)
C14 0.067(5) 0.065(6) 0.160(9) 0.010(5) 0.047(5) -0.017(4)
C15 0.056(4) 0.057(5) 0.123(7) 0.005(4) 0.044(4) -0.002(3)
C16 0.055(4) 0.053(4) 0.076(5) -0.008(3) 0.022(4) -0.004(3)
C17 0.055(4) 0.069(5) 0.075(5) -0.007(3) 0.032(4) 0.001(3)
C18 0.056(4) 0.070(5) 0.066(4) -0.004(4) 0.029(3) 0.010(3)
C19 0.058(4) 0.076(5) 0.079(5) -0.007(4) 0.036(4) 0.005(3)
C20 0.060(4) 0.071(5) 0.077(5) -0.002(4) 0.034(4) 0.002(3)
C21 0.052(4) 0.077(5) 0.066(4) -0.002(4) 0.023(3) 0.009(3)
C22 0.062(4) 0.074(5) 0.065(4) -0.006(4) 0.023(4) 0.019(4)
C23 0.060(4) 0.072(5) 0.064(4) 0.006(4) 0.024(3) 0.007(4)
C24 0.063(4) 0.084(5) 0.069(5) -0.009(4) 0.025(4) 0.013(4)
C25 0.055(4) 0.085(5) 0.082(5) -0.005(4) 0.028(4) 0.009(4)
C26 0.085(6) 0.089(7) 0.143(9) 0.011(6) 0.045(6) -0.008(5)
C27 0.087(6) 0.075(6) 0.139(8) 0.004(5) 0.035(6) 0.001(5)
C28 0.078(5) 0.077(6) 0.117(7) -0.003(5) 0.035(5) 0.010(4)
C29 0.059(4) 0.078(6) 0.098(6) 0.004(4) 0.031(4) 0.005(4)
C30 0.065(4) 0.063(5) 0.075(5) 0.001(4) 0.029(4) 0.001(4)
C31 0.058(4) 0.078(5) 0.060(4) 0.005(4) 0.026(3) 0.010(4)
C32 0.046(4) 0.094(6) 0.065(5) -0.002(4) 0.023(3) -0.001(4)
C33 0.050(4) 0.076(5) 0.066(4) -0.009(4) 0.021(3) 0.010(3)
C34 0.053(4) 0.077(5) 0.062(4) 0.001(4) 0.013(3) 0.013(3)
C35 0.056(4) 0.075(5) 0.061(4) 0.004(4) 0.020(3) 0.009(4)
C36 0.057(4) 0.077(6) 0.063(5) 0.011(4) 0.011(3) 0.003(4)
C37 0.064(5) 0.104(6) 0.105(6) 0.011(5) 0.043(5) 0.006(4)
C38 0.078(6) 0.126(8) 0.107(7) 0.027(6) 0.042(5) -0.007(5)
C39 0.083(6) 0.116(9) 0.118(8) 0.027(6) 0.024(6) -0.023(6)
C40 0.112(8) 0.088(7) 0.137(9) 0.015(6) 0.033(7) -0.013(6)
C41 0.083(5) 0.076(6) 0.100(6) 0.004(4) 0.036(5) 0.013(4)
C42 0.089(6) 0.074(5) 0.087(6) -0.004(4) 0.021(5) 0.002(4)
C43 0.120(7) 0.065(6) 0.166(10) -0.021(6) 0.049(7) 0.001(5)
C44 0.176(11) 0.067(6) 0.177(11) -0.010(7) 0.051(9) -0.015(7)
C49 0.077(5) 0.059(5) 0.103(7) -0.005(5) 0.014(5) -0.011(4)
C50A 0.18(2) 0.130(16) 0.139(17) -0.042(13) 0.045(14) -0.093(16)
C51A 0.101(12) 0.057(11) 0.30(4) 0.065(17) 0.028(17) 0.002(9)
C52A 0.15(2) 0.081(10) 0.15(2) 0.014(10) 0.069(17) -0.042(10)
C50B 0.33(9) 0.028(19) 0.47(12) -0.02(4) 0.34(10) 0.00(3)
C51B 0.16(5) 0.06(2) 0.18(4) -0.01(2) 0.09(4) -0.05(3)
C52B 0.09(3) 0.09(3) 0.17(6) 0.03(3) -0.01(3) -0.03(2)
C53 0.054(4) 0.080(5) 0.092(6) 0.005(4) 0.039(4) 0.006(4)
C54 0.091(7) 0.273(15) 0.090(7) -0.063(8) 0.052(6) -0.008(8)
C55 0.070(5) 0.127(8) 0.135(8) 0.020(6) 0.063(5) 0.016(5)
C56 0.114(7) 0.110(7) 0.193(11) 0.022(7) 0.117(8) 0.002(6)
C57 0.072(5) 0.051(5) 0.214(12) 0.001(6) 0.048(7) -0.007(4)
C58 0.103(7) 0.094(8) 0.272(16) -0.042(9) 0.055(9) -0.017(6)
C59 0.142(10) 0.067(7) 0.55(3) -0.064(12) 0.198(15) -0.018(7)
C60 0.265(18) 0.070(8) 0.265(19) 0.013(10) 0.000(15) 0.030(10)
C45 0.085(5) 0.083(6) 0.132(8) 0.002(5) 0.055(6) -0.004(5)
C46A 0.055(11) 0.077(10) 0.29(3) 0.021(13) 0.071(15) -0.004(8)
C47A 0.19(3) 0.52(6) 0.16(2) -0.11(3) 0.01(2) 0.12(3)
C48A 0.53(7) 0.28(4) 0.47(6) 0.06(4) 0.37(6) -0.12(4)
C46B 0.025(16) 0.24(5) 0.13(3) -0.01(3) 0.028(18) 0.01(2)
P2 0.0915(18) 0.0758(19) 0.211(4) 0.011(2) 0.073(2) -0.0104(15)
F1 0.092(10) 0.221(17) 0.181(16) -0.017(13) 0.082(8) -0.025(8)
F2 0.145(18) 0.20(2) 0.23(2) 0.118(17) 0.033(14) 0.024(13)
F3 0.126(14) 0.16(2) 0.37(4) -0.035(18) 0.132(18) -0.046(13)
F4 0.147(15) 0.158(18) 0.65(5) 0.22(3) 0.22(2) 0.085(13)
F5 0.29(3) 0.25(3) 0.39(4) -0.03(3) 0.22(3) 0.07(3)
F6 0.101(13) 0.114(16) 0.38(4) -0.038(19) 0.13(2) -0.024(11)
F11 0.47(7) 0.29(5) 0.21(3) 0.10(3) 0.19(4) -0.06(5)
F21 0.112(18) 0.036(11) 0.29(4) -0.034(15) 0.076(19) -0.006(9)
F31 0.059(10) 0.103(18) 0.147(17) 0.035(13) 0.026(10) -0.001(10)
F41 0.105(15) 0.091(15) 0.51(6) 0.02(2) 0.13(3) 0.009(11)
F51 0.23(3) 0.13(2) 0.22(2) -0.084(16) 0.16(2) -0.11(2)
F61 0.19(4) 0.15(4) 0.35(6) -0.14(4) 0.07(4) -0.11(3)

loop_
_atom_type_symbol
_atom_type_description
_atom_type_scat_dispersion_real
_atom_type_scat_dispersion_imag
_atom_type_scat_source
C C .0033 .0016 'International Tables Vol C Tables 4.2.6.8 and 6.1.1.4'
H H .0000 .0000 'International Tables Vol C Tables 4.2.6.8 and 6.1.1.4'
F F .0171 .0103 'International Tables Vol C Tables 4.2.6.8 and 6.1.1.4'
N N .0061 .0033 'International Tables Vol C Tables 4.2.6.8 and 6.1.1.4'
O O .0106 .0060 'International Tables Vol C Tables 4.2.6.8 and 6.1.1.4'
P P .1023 .0942 'International Tables Vol C Tables 4.2.6.8 and 6.1.1.4'
Pt Pt -1.7033 8.3905 'International Tables Vol C Tables 4.2.6.8 and 6.1.1.4'

loop_
_geom_angle_atom_site_label_1
_geom_angle_atom_site_label_2
_geom_angle_atom_site_label_3
_geom_angle
_geom_angle_site_symmetry_1
_geom_angle_site_symmetry_3
_geom_angle_publ_flag
N2 Pt1 C16 178.3(2) . . ?
N2 Pt1 N3 80.46(18) . . ?
C16 Pt1 N3 100.0(2) . . ?
N2 Pt1 N1 80.69(19) . . ?
C16 Pt1 N1 98.9(2) . . ?
N3 Pt1 N1 161.14(19) . . ?
C23 O1 C41 116.9(5) . . ?
C20 O2 C45 119.6(5) . . ?
C5 N1 C1 117.8(6) . . ?
C5 N1 Pt1 128.5(4) . . ?
C1 N1 Pt1 113.7(4) . . ?
C10 N2 C6 123.1(5) . . ?
C10 N2 Pt1 118.5(4) . . ?
C6 N2 Pt1 118.3(4) . . ?
C15 N3 C11 116.7(6) . . ?
C15 N3 Pt1 129.0(4) . . ?
C11 N3 Pt1 114.3(4) . . ?
C26 N4 C30 117.2(7) . . ?
C35 N5 C31 118.5(5) . . ?
C36 N6 C40 116.9(7) . . ?
C2 C1 N1 120.9(6) . . ?
C2 C1 C6 124.4(5) . . ?
N1 C1 C6 114.7(5) . . ?
C1 C2 C3 121.9(6) . . ?
C1 C2 H2 119.0 . . ?
C3 C2 H2 119.0 . . ?
C2 C3 C4 115.7(6) . . ?
C2 C3 C49 122.2(6) . . ?
C4 C3 C49 122.2(7) . . ?
C5 C4 C3 121.1(7) . . ?
C5 C4 H4 119.4 . . ?
C3 C4 H4 119.4 . . ?
N1 C5 C4 122.6(6) . . ?
N1 C5 H5 118.7 . . ?
C4 C5 H5 118.7 . . ?
N2 C6 C7 118.7(6) . . ?
N2 C6 C1 112.5(5) . . ?
C7 C6 C1 128.8(6) . . ?
C6 C7 C8 120.5(6) . . ?
C6 C7 H7 119.7 . . ?
C8 C7 H7 119.7 . . ?
C7 C8 C9 118.7(5) . . ?
C7 C8 C53 122.2(6) . . ?
C9 C8 C53 119.0(6) . . ?
C10 C9 C8 119.8(6) . . ?
C10 C9 H9 120.1 . . ?
C8 C9 H9 120.1 . . ?
N2 C10 C9 119.2(5) . . ?
N2 C10 C11 112.9(5) . . ?
C9 C10 C11 127.8(6) . . ?
C12 C11 N3 121.6(5) . . ?
C12 C11 C10 124.4(5) . . ?
N3 C11 C10 113.9(5) . . ?
C11 C12 C13 121.9(6) . . ?
C11 C12 H12 119.1 . . ?
C13 C12 H12 119.1 . . ?
C14 C13 C12 115.2(7) . . ?
C14 C13 C57 121.5(7) . . ?
C12 C13 C57 123.3(7) . . ?
C15 C14 C13 121.9(7) . . ?
C15 C14 H14 119.0 . . ?
C13 C14 H14 119.0 . . ?
N3 C15 C14 122.6(6) . . ?
N3 C15 H15 118.7 . . ?
C14 C15 H15 118.7 . . ?
C17 C16 Pt1 177.4(6) . . ?
C16 C17 C18 178.7(8) . . ?
C23 C18 C19 119.3(6) . . ?
C23 C18 C17 120.3(6) . . ?
C19 C18 C17 120.4(6) . . ?
C20 C19 C18 121.1(7) . . ?
C20 C19 H19 119.5 . . ?
C18 C19 H19 119.5 . . ?
O2 C20 C19 125.1(6) . . ?
O2 C20 C21 115.5(6) . . ?
C19 C20 C21 119.3(6) . . ?
C22 C21 C20 119.5(6) . . ?
C22 C21 C24 118.7(6) . . ?
C20 C21 C24 121.7(6) . . ?
C23 C22 C21 121.4(6) . . ?
C23 C22 H22 119.3 . . ?
C21 C22 H22 119.3 . . ?
O1 C23 C22 124.7(6) . . ?
O1 C23 C18 115.9(5) . . ?
C22 C23 C18 119.4(6) . . ?
C25 C24 C21 177.3(8) . . ?
C24 C25 C33 175.7(8) . . ?
N4 C26 C27 124.4(8) . . ?
N4 C26 H26 117.8 . . ?
C27 C26 H26 117.8 . . ?
C28 C27 C26 118.1(8) . . ?
C28 C27 H27 121.0 . . ?
C26 C27 H27 121.0 . . ?
C27 C28 C29 119.1(8) . . ?
C27 C28 H28 120.5 . . ?
C29 C28 H28 120.5 . . ?
C30 C29 C28 118.2(7) . . ?
C30 C29 H29 120.9 . . ?
C28 C29 H29 120.9 . . ?
N4 C30 C29 123.0(7) . . ?
N4 C30 C31 115.6(6) . . ?
C29 C30 C31 121.4(6) . . ?
N5 C31 C32 120.9(7) . . ?
N5 C31 C30 118.5(5) . . ?
C32 C31 C30 120.7(6) . . ?
C33 C32 C31 121.2(6) . . ?
C33 C32 H32 119.4 . . ?
C31 C32 H32 119.4 . . ?
C32 C33 C34 117.8(6) . . ?
C32 C33 C25 119.0(6) . . ?
C34 C33 C25 123.2(7) . . ?
C33 C34 C35 119.0(7) . . ?
C33 C34 H34 120.5 . . ?
C35 C34 H34 120.5 . . ?
N5 C35 C34 122.6(6) . . ?
N5 C35 C36 117.1(6) . . ?
C34 C35 C36 120.3(7) . . ?
N6 C36 C37 122.8(7) . . ?
N6 C36 C35 116.7(6) . . ?
C37 C36 C35 120.5(7) . . ?
C38 C37 C36 118.1(8) . . ?
C38 C37 H37 121.0 . . ?
C36 C37 H37 121.0 . . ?
C39 C38 C37 120.4(8) . . ?
C39 C38 H38 119.8 . . ?
C37 C38 H38 119.8 . . ?
C38 C39 C40 118.4(9) . . ?
C38 C39 H39 120.8 . . ?
C40 C39 H39 120.8 . . ?
N6 C40 C39 123.4(9) . . ?
N6 C40 H40 118.3 . . ?
C39 C40 H40 118.3 . . ?
O1 C41 C42 109.7(6) . . ?
O1 C41 H41A 109.7 . . ?
C42 C41 H41A 109.7 . . ?
O1 C41 H41B 109.7 . . ?
C42 C41 H41B 109.7 . . ?
H41A C41 H41B 108.2 . . ?
C43 C42 C41 112.5(7) . . ?
C43 C42 H42A 109.1 . . ?
C41 C42 H42A 109.1 . . ?
C43 C42 H42B 109.1 . . ?
C41 C42 H42B 109.1 . . ?
H42A C42 H42B 107.8 . . ?
C42 C43 C44 112.5(7) . . ?
C42 C43 H43A 109.1 . . ?
C44 C43 H43A 109.1 . . ?
C42 C43 H43B 109.1 . . ?
C44 C43 H43B 109.1 . . ?
H43A C43 H43B 107.8 . . ?
C43 C44 H44A 109.5 . . ?
C43 C44 H44B 109.5 . . ?
H44A C44 H44B 109.5 . . ?
C43 C44 H44C 109.5 . . ?
H44A C44 H44C 109.5 . . ?
H44B C44 H44C 109.5 . . ?
C52B C49 C51A 130.3(18) . . ?
C52B C49 C3 114.8(16) . . ?
C51A C49 C3 113.7(9) . . ?
C52B C49 C50A 45(2) . . ?
C51A C49 C50A 111.8(14) . . ?
C3 C49 C50A 103.9(9) . . ?
C52B C49 C51B 110(2) . . ?
C51A C49 C51B 62.8(17) . . ?
C3 C49 C51B 108.0(13) . . ?
C50A C49 C51B 146.8(14) . . ?
C52B C49 C52A 60(2) . . ?
C51A C49 C52A 109.8(13) . . ?
C3 C49 C52A 111.8(8) . . ?
C50A C49 C52A 105.4(12) . . ?
C51B C49 C52A 54.0(18) . . ?
C52B C49 C50B 101(3) . . ?
C51A C49 C50B 52(3) . . ?
C3 C49 C50B 110.1(15) . . ?
C50A C49 C50B 63(3) . . ?
C51B C49 C50B 113(3) . . ?
C52A C49 C50B 138.1(16) . . ?
C49 C50A H501 109.5 . . ?
C49 C50A H502 109.5 . . ?
H501 C50A H502 109.5 . . ?
C49 C50A H503 109.5 . . ?
H501 C50A H503 109.5 . . ?
H502 C50A H503 109.5 . . ?
C49 C51A H511 109.5 . . ?
C49 C51A H512 109.5 . . ?
H511 C51A H512 109.5 . . ?
C49 C51A H513 109.5 . . ?
H511 C51A H513 109.5 . . ?
H512 C51A H513 109.5 . . ?
C49 C52A H521 109.5 . . ?
C49 C52A H522 109.5 . . ?
H521 C52A H522 109.5 . . ?
C49 C52A H523 109.5 . . ?
H521 C52A H523 109.5 . . ?
H522 C52A H523 109.5 . . ?
C49 C50B H504 109.5 . . ?
C49 C50B H505 109.5 . . ?
H504 C50B H505 109.5 . . ?
C49 C50B H506 109.5 . . ?
H504 C50B H506 109.5 . . ?
H505 C50B H506 109.5 . . ?
C49 C51B H514 109.5 . . ?
C49 C51B H515 109.5 . . ?
H514 C51B H515 109.5 . . ?
C49 C51B H516 109.5 . . ?
H514 C51B H516 109.5 . . ?
H515 C51B H516 109.5 . . ?
C49 C52B H524 109.5 . . ?
C49 C52B H525 109.5 . . ?
H524 C52B H525 109.5 . . ?
C49 C52B H526 109.5 . . ?
H524 C52B H526 109.5 . . ?
H525 C52B H526 109.5 . . ?
C55 C53 C56 107.9(7) . . ?
C55 C53 C54 109.7(8) . . ?
C56 C53 C54 109.6(8) . . ?
C55 C53 C8 110.0(6) . . ?
C56 C53 C8 111.4(6) . . ?
C54 C53 C8 108.2(6) . . ?
C53 C54 H54A 109.5 . . ?
C53 C54 H54B 109.5 . . ?
H54A C54 H54B 109.5 . . ?
C53 C54 H54C 109.5 . . ?
H54A C54 H54C 109.5 . . ?
H54B C54 H54C 109.5 . . ?
C53 C55 H55A 109.5 . . ?
C53 C55 H55B 109.5 . . ?
H55A C55 H55B 109.5 . . ?
C53 C55 H55C 109.5 . . ?
H55A C55 H55C 109.5 . . ?
H55B C55 H55C 109.5 . . ?
C53 C56 H56A 109.5 . . ?
C53 C56 H56B 109.5 . . ?
H56A C56 H56B 109.5 . . ?
C53 C56 H56C 109.5 . . ?
H56A C56 H56C 109.5 . . ?
H56B C56 H56C 109.5 . . ?
C59 C57 C58 109.8(10) . . ?
C59 C57 C13 112.3(7) . . ?
C58 C57 C13 109.9(8) . . ?
C59 C57 C60 109.3(11) . . ?
C58 C57 C60 108.4(9) . . ?
C13 C57 C60 107.0(9) . . ?
C57 C58 H58A 109.5 . . ?
C57 C58 H58B 109.5 . . ?
H58A C58 H58B 109.5 . . ?
C57 C58 H58C 109.5 . . ?
H58A C58 H58C 109.5 . . ?
H58B C58 H58C 109.5 . . ?
C57 C59 H59A 109.5 . . ?
C57 C59 H59B 109.5 . . ?
H59A C59 H59B 109.5 . . ?
C57 C59 H59C 109.5 . . ?
H59A C59 H59C 109.5 . . ?
H59B C59 H59C 109.5 . . ?
C57 C60 H60A 109.5 . . ?
C57 C60 H60B 109.5 . . ?
H60A C60 H60B 109.5 . . ?
C57 C60 H60C 109.5 . . ?
H60A C60 H60C 109.5 . . ?
H60B C60 H60C 109.5 . . ?
O2 C45 C46A 104.8(9) . . ?
O2 C45 C46B 120.2(14) . . ?
C46A C45 C46B 23.5(9) . . ?
O2 C45 H45A 110.8 . . ?
C46A C45 H45A 110.8 . . ?
C46B C45 H45A 88.1 . . ?
O2 C45 H45B 110.8 . . ?
C46A C45 H45B 110.8 . . ?
C46B C45 H45B 115.3 . . ?
H45A C45 H45B 108.9 . . ?
C47A C46A C45 116.1(14) . . ?
C47A C46A H461 108.3 . . ?
C45 C46A H461 108.3 . . ?
C47A C46A H462 108.3 . . ?
C45 C46A H462 108.3 . . ?
H461 C46A H462 107.4 . . ?
C46A C47A C48A 109.0(14) . . ?
C47B C46B C45 107.7(9) . . ?
C47B C46B H463 110.2 . . ?
C45 C46B H463 110.2 . . ?
C47B C46B H464 110.2 . . ?
C45 C46B H464 110.2 . . ?
H463 C46B H464 108.5 . . ?
C46B C47B C48B 107.1(10) . . ?
F11 P2 F5 156(2) . . ?
F11 P2 F21 99.1(15) . . ?
F5 P2 F21 104.1(17) . . ?
F11 P2 F61 93.8(14) . . ?
F5 P2 F61 90(2) . . ?
F21 P2 F61 95.3(14) . . ?
F11 P2 F4 67(2) . . ?
F5 P2 F4 90.0(11) . . ?
F21 P2 F4 165.9(17) . . ?
F61 P2 F4 86(2) . . ?
F11 P2 F6 90(2) . . ?
F5 P2 F6 95.5(13) . . ?
F21 P2 F6 89.9(11) . . ?
F61 P2 F6 6.8(15) . . ?
F4 P2 F6 89.7(9) . . ?
F11 P2 F3 82(2) . . ?
F5 P2 F3 92.6(10) . . ?
F21 P2 F3 87.3(14) . . ?
F61 P2 F3 175.8(18) . . ?
F4 P2 F3 91.2(11) . . ?
F6 P2 F3 171.8(13) . . ?
F11 P2 F2 110(2) . . ?
F5 P2 F2 93.2(12) . . ?
F21 P2 F2 10.9(16) . . ?
F61 P2 F2 94.8(17) . . ?
F4 P2 F2 176.8(15) . . ?
F6 P2 F2 90.4(8) . . ?
F3 P2 F2 88.3(9) . . ?
F11 P2 F1 22(2) . . ?
F5 P2 F1 178.5(14) . . ?
F21 P2 F1 77.4(14) . . ?
F61 P2 F1 90.2(15) . . ?
F4 P2 F1 88.6(12) . . ?
F6 P2 F1 84.9(7) . . ?
F3 P2 F1 87.0(10) . . ?
F2 P2 F1 88.2(9) . . ?
F11 P2 F31 92.1(14) . . ?
F5 P2 F31 82.2(19) . . ?
F21 P2 F31 89.5(8) . . ?
F61 P2 F31 171.7(16) . . ?
F4 P2 F31 91.4(13) . . ?
F6 P2 F31 177.5(15) . . ?
F3 P2 F31 10.4(17) . . ?
F2 P2 F31 88.6(12) . . ?
F1 P2 F31 97.4(13) . . ?
F11 P2 F41 91.0(15) . . ?
F5 P2 F41 65(2) . . ?
F21 P2 F41 169.3(16) . . ?
F61 P2 F41 87.5(11) . . ?
F4 P2 F41 24.5(17) . . ?
F6 P2 F41 93.4(13) . . ?
F3 P2 F41 90.7(15) . . ?
F2 P2 F41 158.6(19) . . ?
F1 P2 F41 113.0(17) . . ?
F31 P2 F41 86.7(10) . . ?
F11 P2 F51 170.7(19) . . ?
F5 P2 F51 14.9(17) . . ?
F21 P2 F51 89.4(12) . . ?
F61 P2 F51 89.0(12) . . ?
F4 P2 F51 104.6(17) . . ?
F6 P2 F51 93.2(13) . . ?
F3 P2 F51 94.4(14) . . ?
F2 P2 F51 78.5(16) . . ?
F1 P2 F51 166.7(14) . . ?
F31 P2 F51 84.3(9) . . ?
F41 P2 F51 80.2(13) . . ?

loop_
_geom_bond_atom_site_label_1
_geom_bond_atom_site_label_2
_geom_bond_distance
_geom_bond_site_symmetry_2
_geom_bond_publ_flag
Pt1 N2 1.958(4) . ?
Pt1 C16 1.966(6) . ?
Pt1 N3 2.013(5) . ?
Pt1 N1 2.015(5) . ?
O1 C23 1.369(8) . ?
O1 C41 1.391(8) . ?
O2 C20 1.353(8) . ?
O2 C45 1.409(9) . ?
N1 C5 1.331(8) . ?
N1 C1 1.385(7) . ?
N2 C10 1.341(7) . ?
N2 C6 1.350(7) . ?
N3 C15 1.354(8) . ?
N3 C11 1.384(7) . ?
N4 C26 1.309(10) . ?
N4 C30 1.327(8) . ?
N5 C35 1.341(8) . ?
N5 C31 1.341(8) . ?
N6 C36 1.323(10) . ?
N6 C40 1.345(10) . ?
C1 C2 1.364(8) . ?
C1 C6 1.475(8) . ?
C2 C3 1.389(9) . ?
C2 H2 0.9300 . ?
C3 C4 1.394(9) . ?
C3 C49 1.522(9) . ?
C4 C5 1.370(9) . ?
C4 H4 0.9300 . ?
C5 H5 0.9300 . ?
C6 C7 1.381(8) . ?
C7 C8 1.385(9) . ?
C7 H7 0.9300 . ?
C8 C9 1.391(9) . ?
C8 C53 1.543(8) . ?
C9 C10 1.386(7) . ?
C9 H9 0.9300 . ?
C10 C11 1.483(8) . ?
C11 C12 1.351(9) . ?
C12 C13 1.399(9) . ?
C12 H12 0.9300 . ?
C13 C14 1.386(10) . ?
C13 C57 1.526(11) . ?
C14 C15 1.355(10) . ?
C14 H14 0.9300 . ?
C15 H15 0.9300 . ?
C16 C17 1.201(8) . ?
C17 C18 1.433(8) . ?
C18 C23 1.401(9) . ?
C18 C19 1.406(9) . ?
C19 C20 1.383(8) . ?
C19 H19 0.9300 . ?
C20 C21 1.402(9) . ?
C21 C22 1.394(9) . ?
C21 C24 1.417(8) . ?
C22 C23 1.381(8) . ?
C22 H22 0.9300 . ?
C24 C25 1.195(8) . ?
C25 C33 1.428(8) . ?
C26 C27 1.379(11) . ?
C26 H26 0.9300 . ?
C27 C28 1.354(10) . ?
C27 H27 0.9300 . ?
C28 C29 1.386(10) . ?
C28 H28 0.9300 . ?
C29 C30 1.379(9) . ?
C29 H29 0.9300 . ?
C30 C31 1.482(10) . ?
C31 C32 1.395(8) . ?
C32 C33 1.372(9) . ?
C32 H32 0.9300 . ?
C33 C34 1.378(9) . ?
C34 C35 1.402(8) . ?
C34 H34 0.9300 . ?
C35 C36 1.501(9) . ?
C36 C37 1.381(9) . ?
C37 C38 1.367(10) . ?
C37 H37 0.9300 . ?
C38 C39 1.336(13) . ?
C38 H38 0.9300 . ?
C39 C40 1.365(12) . ?
C39 H39 0.9300 . ?
C40 H40 0.9300 . ?
C41 C42 1.531(9) . ?
C41 H41A 0.9700 . ?
C41 H41B 0.9700 . ?
C42 C43 1.497(11) . ?
C42 H42A 0.9700 . ?
C42 H42B 0.9700 . ?
C43 C44 1.505(11) . ?
C43 H43A 0.9700 . ?
C43 H43B 0.9700 . ?
C44 H44A 0.9600 . ?
C44 H44B 0.9600 . ?
C44 H44C 0.9600 . ?
C49 C52B 1.43(4) . ?
C49 C51A 1.448(17) . ?
C49 C50A 1.532(19) . ?
C49 C51B 1.54(4) . ?
C49 C52A 1.550(19) . ?
C49 C50B 1.64(3) . ?
C50A H501 0.9600 . ?
C50A H502 0.9600 . ?
C50A H503 0.9600 . ?
C51A H511 0.9600 . ?
C51A H512 0.9600 . ?
C51A H513 0.9600 . ?
C52A H521 0.9600 . ?
C52A H522 0.9600 . ?
C52A H523 0.9600 . ?
C50B H504 0.9600 . ?
C50B H505 0.9600 . ?
C50B H506 0.9600 . ?
C51B H514 0.9600 . ?
C51B H515 0.9600 . ?
C51B H516 0.9600 . ?
C52B H524 0.9600 . ?
C52B H525 0.9600 . ?
C52B H526 0.9600 . ?
C53 C55 1.493(10) . ?
C53 C56 1.518(11) . ?
C53 C54 1.523(11) . ?
C54 H54A 0.9600 . ?
C54 H54B 0.9600 . ?
C54 H54C 0.9600 . ?
C55 H55A 0.9600 . ?
C55 H55B 0.9600 . ?
C55 H55C 0.9600 . ?
C56 H56A 0.9600 . ?
C56 H56B 0.9600 . ?
C56 H56C 0.9600 . ?
C57 C59 1.510(13) . ?
C57 C58 1.517(13) . ?
C57 C60 1.544(16) . ?
C58 H58A 0.9600 . ?
C58 H58B 0.9600 . ?
C58 H58C 0.9600 . ?
C59 H59A 0.9600 . ?
C59 H59B 0.9600 . ?
C59 H59C 0.9600 . ?
C60 H60A 0.9600 . ?
C60 H60B 0.9600 . ?
C60 H60C 0.9600 . ?
C45 C46A 1.536(11) . ?
C45 C46B 1.548(10) . ?
C45 H45A 0.9700 . ?
C45 H45B 0.9700 . ?
C46A C47A 1.485(14) . ?
C46A H461 0.9700 . ?
C46A H462 0.9700 . ?
C47A C48A 1.513(15) . ?
C46B C47B 1.532(10) . ?
C46B H463 0.9700 . ?
C46B H464 0.9700 . ?
C47B C48B 1.546(10) . ?
P2 F11 1.40(2) . ?
P2 F5 1.43(2) . ?
P2 F21 1.495(18) . ?
P2 F61 1.514(18) . ?
P2 F4 1.521(15) . ?
P2 F6 1.560(14) . ?
P2 F3 1.571(17) . ?
P2 F2 1.575(15) . ?
P2 F1 1.587(14) . ?
P2 F31 1.611(16) . ?
P2 F41 1.62(2) . ?
P2 F51 1.63(2) . ?

loop_
_geom_torsion_atom_site_label_1
_geom_torsion_atom_site_label_2
_geom_torsion_atom_site_label_3
_geom_torsion_atom_site_label_4
_geom_torsion
_geom_torsion_site_symmetry_1
_geom_torsion_site_symmetry_2
_geom_torsion_site_symmetry_3
_geom_torsion_site_symmetry_4
_geom_torsion_publ_flag
N2 Pt1 N1 C5 -177.9(6) . . . . ?
C16 Pt1 N1 C5 3.8(6) . . . . ?
N3 Pt1 N1 C5 -179.6(6) . . . . ?
N2 Pt1 N1 C1 0.1(4) . . . . ?
C16 Pt1 N1 C1 -178.2(4) . . . . ?
N3 Pt1 N1 C1 -1.6(9) . . . . ?
C16 Pt1 N2 C10 -102(8) . . . . ?
N3 Pt1 N2 C10 2.0(5) . . . . ?
N1 Pt1 N2 C10 -177.4(5) . . . . ?
C16 Pt1 N2 C6 73(8) . . . . ?
N3 Pt1 N2 C6 177.1(5) . . . . ?
N1 Pt1 N2 C6 -2.3(4) . . . . ?
N2 Pt1 N3 C15 -179.6(7) . . . . ?
C16 Pt1 N3 C15 -1.3(7) . . . . ?
N1 Pt1 N3 C15 -177.8(6) . . . . ?
N2 Pt1 N3 C11 -0.8(5) . . . . ?
C16 Pt1 N3 C11 177.5(5) . . . . ?
N1 Pt1 N3 C11 1.0(10) . . . . ?
C5 N1 C1 C2 1.0(9) . . . . ?
Pt1 N1 C1 C2 -177.2(5) . . . . ?
C5 N1 C1 C6 -180.0(6) . . . . ?
Pt1 N1 C1 C6 1.8(7) . . . . ?
N1 C1 C2 C3 0.5(10) . . . . ?
C6 C1 C2 C3 -178.4(6) . . . . ?
C1 C2 C3 C4 -1.9(10) . . . . ?
C1 C2 C3 C49 177.3(7) . . . . ?
C2 C3 C4 C5 2.0(11) . . . . ?
C49 C3 C4 C5 -177.3(7) . . . . ?
C1 N1 C5 C4 -1.0(10) . . . . ?
Pt1 N1 C5 C4 177.0(5) . . . . ?
C3 C4 C5 N1 -0.6(11) . . . . ?
C10 N2 C6 C7 0.8(9) . . . . ?
Pt1 N2 C6 C7 -174.0(5) . . . . ?
C10 N2 C6 C1 178.7(6) . . . . ?
Pt1 N2 C6 C1 3.8(7) . . . . ?
C2 C1 C6 N2 175.4(6) . . . . ?
N1 C1 C6 N2 -3.6(8) . . . . ?
C2 C1 C6 C7 -7.0(11) . . . . ?
N1 C1 C6 C7 174.0(6) . . . . ?
N2 C6 C7 C8 0.7(10) . . . . ?
C1 C6 C7 C8 -176.7(6) . . . . ?
C6 C7 C8 C9 -2.0(10) . . . . ?
C6 C7 C8 C53 174.7(6) . . . . ?
C7 C8 C9 C10 1.8(10) . . . . ?
C53 C8 C9 C10 -175.1(6) . . . . ?
C6 N2 C10 C9 -1.0(10) . . . . ?
Pt1 N2 C10 C9 173.8(5) . . . . ?
C6 N2 C10 C11 -177.6(6) . . . . ?
Pt1 N2 C10 C11 -2.7(7) . . . . ?
C8 C9 C10 N2 -0.3(10) . . . . ?
C8 C9 C10 C11 175.7(7) . . . . ?
C15 N3 C11 C12 0.4(10) . . . . ?
Pt1 N3 C11 C12 -178.5(6) . . . . ?
C15 N3 C11 C10 178.6(6) . . . . ?
Pt1 N3 C11 C10 -0.4(7) . . . . ?
N2 C10 C11 C12 -179.9(7) . . . . ?
C9 C10 C11 C12 3.9(12) . . . . ?
N2 C10 C11 N3 2.0(8) . . . . ?
C9 C10 C11 N3 -174.2(6) . . . . ?
N3 C11 C12 C13 1.3(12) . . . . ?
C10 C11 C12 C13 -176.6(7) . . . . ?
C11 C12 C13 C14 -1.9(12) . . . . ?
C11 C12 C13 C57 179.3(9) . . . . ?
C12 C13 C14 C15 0.9(14) . . . . ?
C57 C13 C14 C15 179.7(9) . . . . ?
C11 N3 C15 C14 -1.4(11) . . . . ?
Pt1 N3 C15 C14 177.3(6) . . . . ?
C13 C14 C15 N3 0.8(14) . . . . ?
N2 Pt1 C16 C17 -37(20) . . . . ?
N3 Pt1 C16 C17 -140(15) . . . . ?
N1 Pt1 C16 C17 39(15) . . . . ?
Pt1 C16 C17 C18 -65(46) . . . . ?
C16 C17 C18 C23 28(40) . . . . ?
C16 C17 C18 C19 -153(40) . . . . ?
C23 C18 C19 C20 -1.3(11) . . . . ?
C17 C18 C19 C20 179.2(7) . . . . ?
C45 O2 C20 C19 -1.3(12) . . . . ?
C45 O2 C20 C21 -179.1(7) . . . . ?
C18 C19 C20 O2 -177.2(7) . . . . ?
C18 C19 C20 C21 0.6(11) . . . . ?
O2 C20 C21 C22 178.4(6) . . . . ?
C19 C20 C21 C22 0.4(11) . . . . ?
O2 C20 C21 C24 0.0(10) . . . . ?
C19 C20 C21 C24 -178.0(7) . . . . ?
C20 C21 C22 C23 -0.6(10) . . . . ?
C24 C21 C22 C23 177.8(6) . . . . ?
C41 O1 C23 C22 4.3(10) . . . . ?
C41 O1 C23 C18 -174.3(6) . . . . ?
C21 C22 C23 O1 -178.6(6) . . . . ?
C21 C22 C23 C18 -0.1(10) . . . . ?
C19 C18 C23 O1 179.7(6) . . . . ?
C17 C18 C23 O1 -0.8(10) . . . . ?
C19 C18 C23 C22 1.1(10) . . . . ?
C17 C18 C23 C22 -179.4(6) . . . . ?
C22 C21 C24 C25 9(17) . . . . ?
C20 C21 C24 C25 -173(17) . . . . ?
C21 C24 C25 C33 -3(26) . . . . ?
C30 N4 C26 C27 0.6(14) . . . . ?
N4 C26 C27 C28 0.2(15) . . . . ?
C26 C27 C28 C29 0.0(14) . . . . ?
C27 C28 C29 C30 -0.9(12) . . . . ?
C26 N4 C30 C29 -1.6(12) . . . . ?
C26 N4 C30 C31 180.0(7) . . . . ?
C28 C29 C30 N4 1.8(12) . . . . ?
C28 C29 C30 C31 -179.8(7) . . . . ?
C35 N5 C31 C32 -3.1(10) . . . . ?
C35 N5 C31 C30 178.7(6) . . . . ?
N4 C30 C31 N5 -173.6(6) . . . . ?
C29 C30 C31 N5 7.9(10) . . . . ?
N4 C30 C31 C32 8.1(10) . . . . ?
C29 C30 C31 C32 -170.4(7) . . . . ?
N5 C31 C32 C33 2.8(10) . . . . ?
C30 C31 C32 C33 -179.0(6) . . . . ?
C31 C32 C33 C34 -1.6(10) . . . . ?
C31 C32 C33 C25 -179.0(6) . . . . ?
C24 C25 C33 C32 -9(11) . . . . ?
C24 C25 C33 C34 174(10) . . . . ?
C32 C33 C34 C35 0.8(10) . . . . ?
C25 C33 C34 C35 178.1(6) . . . . ?
C31 N5 C35 C34 2.3(10) . . . . ?
C31 N5 C35 C36 -178.3(6) . . . . ?
C33 C34 C35 N5 -1.2(10) . . . . ?
C33 C34 C35 C36 179.5(6) . . . . ?
C40 N6 C36 C37 1.3(12) . . . . ?
C40 N6 C36 C35 -178.4(7) . . . . ?
N5 C35 C36 N6 -178.0(6) . . . . ?
C34 C35 C36 N6 1.4(10) . . . . ?
N5 C35 C36 C37 2.2(10) . . . . ?
C34 C35 C36 C37 -178.4(7) . . . . ?
N6 C36 C37 C38 -1.6(12) . . . . ?
C35 C36 C37 C38 178.1(7) . . . . ?
C36 C37 C38 C39 0.5(14) . . . . ?
C37 C38 C39 C40 0.7(15) . . . . ?
C36 N6 C40 C39 0.0(14) . . . . ?
C38 C39 C40 N6 -1.0(16) . . . . ?
C23 O1 C41 C42 -178.7(6) . . . . ?
O1 C41 C42 C43 173.1(8) . . . . ?
C41 C42 C43 C44 -177.4(8) . . . . ?
C2 C3 C49 C52B -53(3) . . . . ?
C4 C3 C49 C52B 126(3) . . . . ?
C2 C3 C49 C51A 137.7(16) . . . . ?
C4 C3 C49 C51A -43.1(18) . . . . ?
C2 C3 C49 C50A -100.5(13) . . . . ?
C4 C3 C49 C50A 78.7(14) . . . . ?
C2 C3 C49 C51B 70(2) . . . . ?
C4 C3 C49 C51B -111(2) . . . . ?
C2 C3 C49 C52A 12.7(15) . . . . ?
C4 C3 C49 C52A -168.1(12) . . . . ?
C2 C3 C49 C50B -166(4) . . . . ?
C4 C3 C49 C50B 13(4) . . . . ?
C7 C8 C53 C55 131.8(8) . . . . ?
C9 C8 C53 C55 -51.5(9) . . . . ?
C7 C8 C53 C56 12.1(10) . . . . ?
C9 C8 C53 C56 -171.1(7) . . . . ?
C7 C8 C53 C54 -108.4(9) . . . . ?
C9 C8 C53 C54 68.4(10) . . . . ?
C14 C13 C57 C59 174.9(11) . . . . ?
C12 C13 C57 C59 -6.4(15) . . . . ?
C14 C13 C57 C58 52.3(14) . . . . ?
C12 C13 C57 C58 -129.0(9) . . . . ?
C14 C13 C57 C60 -65.2(12) . . . . ?
C12 C13 C57 C60 113.5(11) . . . . ?
C20 O2 C45 C46A 178.4(9) . . . . ?
C20 O2 C45 C46B 159.2(18) . . . . ?
O2 C45 C46A C47A -93.7(18) . . . . ?
C46B C45 C46A C47A 41(5) . . . . ?
C45 C46A C47A C48A -63(3) . . . . ?
O2 C45 C46B C47B 36(4) . . . . ?
C46A C45 C46B C47B -17(4) . . . . ?
C45 C46B C47B C48B 180(4) . . . . ?
